data_7104462
loop_
_publ_author_name
'Yang, Ting-Hai'
'Liao, Yi'
'Zheng, Li-Min'
'Dinnebier, Robert E'
'Su, Yan-Hui'
'Ma, Jing'

_publ_section_title
;
 Tuning the field-induced magnetic transition in a layered cobalt
 phosphonate by reversible dehydration-hydration process.
;
_journal_issue 21
_journal_name_full 'Chemical communications (Cambridge, England)'
_journal_page_first 3023
_journal_page_last 3025
_journal_paper_doi 10.1039/b903324f
_journal_volume 34
_journal_year 2009
_chemical_formula_moiety 'C6 H10 Co N O5 P'
_chemical_formula_sum 'C6 H10 Co N O5 P'
_chemical_formula_weight 266.05
_chemical_name_systematic
;
?
;
_space_group_IT_number 14
_symmetry_cell_setting monoclinic
_symmetry_space_group_name_Hall '-P 2ybc'
_symmetry_space_group_name_H-M 'P 1 21/c 1'
_atom_sites_solution_hydrogens geom
_atom_sites_solution_primary direct
_atom_sites_solution_secondary difmap
_audit_creation_method SHELXL-97
_cell_angle_alpha 90.00
_cell_angle_beta 110.358(3)
_cell_angle_gamma 90.00
_cell_formula_units_Z 4
_cell_length_a 10.6973(19)
_cell_length_b 7.3463(13)
_cell_length_c 12.439(2)
_cell_measurement_reflns_used 1012
_cell_measurement_temperature 273(2)
_cell_measurement_theta_max 28.037
_cell_measurement_theta_min 3.2775
_cell_volume 916.5(3)
_computing_cell_refinement SMART
_computing_data_collection 'SMART (Bruker, 2000)'
_computing_data_reduction 'SAINT (Bruker, 2000)'
_computing_molecular_graphics SHELXTL
_computing_publication_material SHELXTL
_computing_structure_refinement SHELXTL
_computing_structure_solution 'SHELXTL (Bruker, 2000)'
_diffrn_ambient_temperature 273(2)
_diffrn_measured_fraction_theta_full 0.993
_diffrn_measured_fraction_theta_max 0.993
_diffrn_radiation_monochromator graphite
_diffrn_radiation_source 'fine-focus sealed tube'
_diffrn_radiation_type MoK\a
_diffrn_radiation_wavelength 0.71073
_diffrn_reflns_av_R_equivalents 0.0231
_diffrn_reflns_av_sigmaI/netI 0.0292
_diffrn_reflns_limit_h_max 11
_diffrn_reflns_limit_h_min -13
_diffrn_reflns_limit_k_max 6
_diffrn_reflns_limit_k_min -9
_diffrn_reflns_limit_l_max 15
_diffrn_reflns_limit_l_min -14
_diffrn_reflns_number 4624
_diffrn_reflns_theta_full 26.00
_diffrn_reflns_theta_max 26.00
_diffrn_reflns_theta_min 2.03
_exptl_absorpt_coefficient_mu 2.041
_exptl_absorpt_correction_T_max 0.695
_exptl_absorpt_correction_T_min 0.571
_exptl_absorpt_correction_type multi-scan
_exptl_absorpt_process_details 'SADABS(Bruker, 2000)'
_exptl_crystal_colour purple-red
_exptl_crystal_density_diffrn 1.928
_exptl_crystal_density_method 'not measured'
_exptl_crystal_description block
_exptl_crystal_F_000 540
_exptl_crystal_size_max 0.28
_exptl_crystal_size_mid 0.24
_exptl_crystal_size_min 0.18
_refine_diff_density_max 0.512
_refine_diff_density_min -0.348
_refine_diff_density_rms 0.085
_refine_ls_extinction_method none
_refine_ls_goodness_of_fit_ref 1.004
_refine_ls_hydrogen_treatment constr
_refine_ls_matrix_type full
_refine_ls_number_parameters 127
_refine_ls_number_reflns 1779
_refine_ls_number_restraints 0
_refine_ls_restrained_S_all 1.004
_refine_ls_R_factor_all 0.0396
_refine_ls_R_factor_gt 0.0366
_refine_ls_shift/su_max 0.001
_refine_ls_shift/su_mean 0.000
_refine_ls_structure_factor_coef Fsqd
_refine_ls_weighting_details 'calc w=1/[\s^2^(Fo^2^)+(0.0497P)^2^+1.6738P] where P=(Fo^2^+2Fc^2^)/3'
_refine_ls_weighting_scheme calc
_refine_ls_wR_factor_gt 0.0931
_refine_ls_wR_factor_ref 0.0955
_reflns_number_gt 1676
_reflns_number_total 1779
_reflns_threshold_expression >2sigma(I)
_cod_data_source_file b903324f.txt
_cod_data_source_block sad
_cod_original_sg_symbol_H-M P2(1)/c
_cod_database_code 7104462

loop_
_symmetry_equiv_pos_as_xyz
'x, y, z'
'-x, y+1/2, -z+1/2'
'-x, -y, -z'
'x, -y-1/2, z-1/2'

loop_
_atom_site_label
_atom_site_type_symbol
_atom_site_fract_x
_atom_site_fract_y
_atom_site_fract_z
_atom_site_U_iso_or_equiv
_atom_site_adp_type
_atom_site_occupancy
_atom_site_symmetry_multiplicity
_atom_site_calc_flag
_atom_site_refinement_flags
_atom_site_disorder_assembly
_atom_site_disorder_group
Co1 Co 0.59838(4) 0.25934(5) -0.09300(3) 0.01646(16) Uani 1 1 d . . .
P1 P 0.59416(7) 0.12129(10) 0.14963(6) 0.0165(2) Uani 1 1 d . . .
O1 O 0.5541(2) 0.2672(3) 0.05505(18) 0.0205(5) Uani 1 1 d . . .
O2 O 0.6530(2) 0.2091(3) 0.26684(18) 0.0231(5) Uani 1 1 d . . .
O3 O 0.4766(2) -0.0018(3) 0.14195(18) 0.0220(5) Uani 1 1 d . . .
O1W O 0.6665(2) 0.5516(3) -0.0568(2) 0.0352(6) Uani 1 1 d . . .
H1WA H 0.6010 0.6173 -0.0457 0.053 Uiso 1 1 d R . .
H1WB H 0.7016 0.4858 -0.0239 0.053 Uiso 1 1 d R . .
O2W O 0.4043(2) 0.3869(3) -0.18209(19) 0.0249(5) Uani 1 1 d . . .
H2WB H 0.4035 0.4294 -0.2433 0.037 Uiso 1 1 d R . .
H2WA H 0.4021 0.4749 -0.1443 0.037 Uiso 1 1 d R . .
N1 N 0.8004(2) 0.1809(4) 0.0079(2) 0.0212(6) Uani 1 1 d . . .
C1 C 0.9001(3) 0.2590(4) -0.0174(3) 0.0270(7) Uani 1 1 d . . .
H1 H 0.8787 0.3308 -0.0829 0.032 Uiso 1 1 calc R . .
C2 C 1.0325(4) 0.2384(5) 0.0487(4) 0.0353(9) Uani 1 1 d . . .
H2 H 1.0989 0.2927 0.0273 0.042 Uiso 1 1 calc R . .
C3 C 1.0645(3) 0.1358(5) 0.1471(3) 0.0359(9) Uani 1 1 d . . .
H3 H 1.1531 0.1203 0.1939 0.043 Uiso 1 1 calc R . .
C4 C 0.9632(3) 0.0564(5) 0.1751(3) 0.0310(8) Uani 1 1 d . . .
H4 H 0.9828 -0.0115 0.2421 0.037 Uiso 1 1 calc R . .
C5 C 0.8319(3) 0.0782(4) 0.1032(3) 0.0208(6) Uani 1 1 d . . .
C6 C 0.7201(3) -0.0197(4) 0.1247(3) 0.0205(6) Uani 1 1 d . . .
H6A H 0.7580 -0.0982 0.1908 0.025 Uiso 1 1 calc R . .
H6B H 0.6766 -0.0974 0.0593 0.025 Uiso 1 1 calc R . .

loop_
_atom_site_aniso_label
_atom_site_aniso_U_11
_atom_site_aniso_U_22
_atom_site_aniso_U_33
_atom_site_aniso_U_23
_atom_site_aniso_U_13
_atom_site_aniso_U_12
Co1 0.0186(2) 0.0180(2) 0.0140(2) 0.00010(15) 0.00714(17) -0.00044(15)
P1 0.0196(4) 0.0177(4) 0.0138(4) -0.0006(3) 0.0078(3) 0.0002(3)
O1 0.0257(11) 0.0209(11) 0.0178(11) 0.0011(8) 0.0113(9) 0.0037(9)
O2 0.0237(11) 0.0301(12) 0.0175(11) -0.0057(9) 0.0097(9) -0.0058(10)
O3 0.0249(11) 0.0211(11) 0.0223(11) -0.0048(9) 0.0112(9) -0.0046(9)
O1W 0.0299(13) 0.0245(12) 0.0525(16) -0.0019(11) 0.0162(12) 0.0052(10)
O2W 0.0281(12) 0.0254(12) 0.0237(11) 0.0054(9) 0.0120(9) 0.0019(9)
N1 0.0191(13) 0.0244(14) 0.0206(13) -0.0025(11) 0.0077(10) -0.0007(11)
C1 0.0252(17) 0.0278(18) 0.0308(19) 0.0011(13) 0.0133(14) -0.0026(13)
C2 0.0220(17) 0.036(2) 0.049(2) -0.0059(17) 0.0142(16) -0.0073(15)
C3 0.0189(16) 0.040(2) 0.043(2) -0.0079(17) 0.0024(15) 0.0024(15)
C4 0.0271(17) 0.0349(19) 0.0273(18) 0.0031(15) 0.0047(14) 0.0065(15)
C5 0.0220(15) 0.0208(15) 0.0203(15) -0.0058(12) 0.0083(12) 0.0021(12)
C6 0.0244(16) 0.0202(15) 0.0184(15) 0.0019(12) 0.0094(12) 0.0051(12)

loop_
_atom_type_symbol
_atom_type_description
_atom_type_scat_dispersion_real
_atom_type_scat_dispersion_imag
_atom_type_scat_source
C C 0.0033 0.0016 'International Tables Vol C Tables 4.2.6.8 and 6.1.1.4'
H H 0.0000 0.0000 'International Tables Vol C Tables 4.2.6.8 and 6.1.1.4'
N N 0.0061 0.0033 'International Tables Vol C Tables 4.2.6.8 and 6.1.1.4'
O O 0.0106 0.0060 'International Tables Vol C Tables 4.2.6.8 and 6.1.1.4'
P P 0.1023 0.0942 'International Tables Vol C Tables 4.2.6.8 and 6.1.1.4'
Co Co 0.3494 0.9721 'International Tables Vol C Tables 4.2.6.8 and 6.1.1.4'

loop_
_geom_angle_atom_site_label_1
_geom_angle_atom_site_label_2
_geom_angle_atom_site_label_3
_geom_angle
_geom_angle_site_symmetry_1
_geom_angle_site_symmetry_3
_geom_angle_publ_flag
O2 Co1 O1 171.24(9) 4_565 . ?
O2 Co1 O3 92.84(9) 4_565 3_655 ?
O1 Co1 O3 95.92(8) . 3_655 ?
O2 Co1 N1 90.03(9) 4_565 . ?
O1 Co1 N1 89.02(9) . . ?
O3 Co1 N1 97.71(9) 3_655 . ?
O2 Co1 O2W 91.26(8) 4_565 . ?
O1 Co1 O2W 88.18(8) . . ?
O3 Co1 O2W 92.31(8) 3_655 . ?
N1 Co1 O2W 169.83(9) . . ?
O2 Co1 O1W 83.90(9) 4_565 . ?
O1 Co1 O1W 87.35(9) . . ?
O3 Co1 O1W 174.21(9) 3_655 . ?
N1 Co1 O1W 87.11(10) . . ?
O2W Co1 O1W 83.00(9) . . ?
O2 Co1 H1WB 89.6 4_565 . ?
O1 Co1 H1WB 81.8 . . ?
O3 Co1 H1WB 169.0 3_655 . ?
N1 Co1 H1WB 71.6 . . ?
O2W Co1 H1WB 98.3 . . ?
O1W Co1 H1WB 16.5 . . ?
O2 P1 O3 111.72(12) . . ?
O2 P1 O1 110.54(13) . . ?
O3 P1 O1 111.18(12) . . ?
O2 P1 C6 108.87(14) . . ?
O3 P1 C6 107.26(14) . . ?
O1 P1 C6 107.07(13) . . ?
P1 O1 Co1 125.17(12) . . ?
P1 O2 Co1 136.46(14) . 4_566 ?
P1 O3 Co1 142.19(13) . 3_655 ?
Co1 O1W H1WA 109.0 . . ?
Co1 O1W H1WB 60.2 . . ?
H1WA O1W H1WB 127.1 . . ?
Co1 O2W H2WB 109.5 . . ?
Co1 O2W H2WA 105.2 . . ?
H2WB O2W H2WA 104.0 . . ?
C1 N1 C5 118.1(3) . . ?
C1 N1 Co1 117.7(2) . . ?
C5 N1 Co1 123.6(2) . . ?
N1 C1 C2 123.3(3) . . ?
N1 C1 H1 118.3 . . ?
C2 C1 H1 118.3 . . ?
C3 C2 C1 118.6(3) . . ?
C3 C2 H2 120.7 . . ?
C1 C2 H2 120.7 . . ?
C2 C3 C4 118.9(3) . . ?
C2 C3 H3 120.6 . . ?
C4 C3 H3 120.6 . . ?
C3 C4 C5 119.8(3) . . ?
C3 C4 H4 120.1 . . ?
C5 C4 H4 120.1 . . ?
N1 C5 C4 121.4(3) . . ?
N1 C5 C6 117.1(3) . . ?
C4 C5 C6 121.4(3) . . ?
C5 C6 P1 116.4(2) . . ?
C5 C6 H6A 108.2 . . ?
P1 C6 H6A 108.2 . . ?
C5 C6 H6B 108.2 . . ?
P1 C6 H6B 108.2 . . ?
H6A C6 H6B 107.3 . . ?

loop_
_geom_bond_atom_site_label_1
_geom_bond_atom_site_label_2
_geom_bond_distance
_geom_bond_site_symmetry_2
_geom_bond_publ_flag
Co1 O2 2.036(2) 4_565 ?
Co1 O1 2.056(2) . ?
Co1 O3 2.062(2) 3_655 ?
Co1 N1 2.166(3) . ?
Co1 O2W 2.194(2) . ?
Co1 O1W 2.262(2) . ?
Co1 H1WB 2.0162 . ?
P1 O2 1.516(2) . ?
P1 O3 1.525(2) . ?
P1 O1 1.538(2) . ?
P1 C6 1.810(3) . ?
O2 Co1 2.036(2) 4_566 ?
O3 Co1 2.062(2) 3_655 ?
O1W H1WA 0.9002 . ?
O1W H1WB 0.6597 . ?
O2W H2WB 0.8200 . ?
O2W H2WA 0.8040 . ?
N1 C1 1.341(4) . ?
N1 C5 1.345(4) . ?
C1 C2 1.377(5) . ?
C1 H1 0.9300 . ?
C2 C3 1.375(6) . ?
C2 H2 0.9300 . ?
C3 C4 1.379(5) . ?
C3 H3 0.9300 . ?
C4 C5 1.387(4) . ?
C4 H4 0.9300 . ?
C5 C6 1.498(4) . ?
C6 H6A 0.9700 . ?
C6 H6B 0.9700 . ?

loop_
_geom_hbond_atom_site_label_D
_geom_hbond_atom_site_label_H
_geom_hbond_atom_site_label_A
_geom_hbond_distance_DH
_geom_hbond_distance_HA
_geom_hbond_distance_DA
_geom_hbond_angle_DHA
_geom_hbond_site_symmetry_A
O1W H1WB N1 0.66 2.45 3.052(4) 153.0 .
O2W H2WB O3 0.82 1.93 2.698(3) 157 4_565
O2W H2WA O1 0.80 2.16 2.943(3) 164 3_665
O1W H1WA O1 0.90 1.83 2.717(3) 167 3_665

loop_
_geom_torsion_atom_site_label_1
_geom_torsion_atom_site_label_2
_geom_torsion_atom_site_label_3
_geom_torsion_atom_site_label_4
_geom_torsion
_geom_torsion_site_symmetry_1
_geom_torsion_site_symmetry_2
_geom_torsion_site_symmetry_3
_geom_torsion_site_symmetry_4
_geom_torsion_publ_flag
O2 P1 O1 Co1 133.11(15) . . . . ?
O3 P1 O1 Co1 -102.20(16) . . . . ?
C6 P1 O1 Co1 14.7(2) . . . . ?
O3 Co1 O1 P1 52.35(16) 3_655 . . . ?
N1 Co1 O1 P1 -45.29(16) . . . . ?
O2W Co1 O1 P1 144.48(16) . . . . ?
O1W Co1 O1 P1 -132.45(16) . . . . ?
O3 P1 O2 Co1 -13.0(3) . . . 4_566 ?
O1 P1 O2 Co1 111.4(2) . . . 4_566 ?
C6 P1 O2 Co1 -131.3(2) . . . 4_566 ?
O2 P1 O3 Co1 -130.6(2) . . . 3_655 ?
O1 P1 O3 Co1 105.4(2) . . . 3_655 ?
C6 P1 O3 Co1 -11.3(3) . . . 3_655 ?
O2 Co1 N1 C1 33.5(2) 4_565 . . . ?
O1 Co1 N1 C1 -137.8(2) . . . . ?
O3 Co1 N1 C1 126.4(2) 3_655 . . . ?
O2W Co1 N1 C1 -63.8(6) . . . . ?
O1W Co1 N1 C1 -50.4(2) . . . . ?
O2 Co1 N1 C5 -155.8(2) 4_565 . . . ?
O1 Co1 N1 C5 32.9(2) . . . . ?
O3 Co1 N1 C5 -62.9(2) 3_655 . . . ?
O2W Co1 N1 C5 106.9(5) . . . . ?
O1W Co1 N1 C5 120.3(2) . . . . ?
C5 N1 C1 C2 0.4(5) . . . . ?
Co1 N1 C1 C2 171.7(3) . . . . ?
N1 C1 C2 C3 -1.5(5) . . . . ?
C1 C2 C3 C4 0.6(5) . . . . ?
C2 C3 C4 C5 1.2(5) . . . . ?
C1 N1 C5 C4 1.5(4) . . . . ?
Co1 N1 C5 C4 -169.2(2) . . . . ?
C1 N1 C5 C6 -175.2(3) . . . . ?
Co1 N1 C5 C6 14.1(4) . . . . ?
C3 C4 C5 N1 -2.3(5) . . . . ?
C3 C4 C5 C6 174.3(3) . . . . ?
N1 C5 C6 P1 -64.3(3) . . . . ?
C4 C5 C6 P1 119.0(3) . . . . ?
O2 P1 C6 C5 -71.7(3) . . . . ?
O3 P1 C6 C5 167.3(2) . . . . ?
O1 P1 C6 C5 47.9(3) . . . . ?
